data_4316721
loop_
_publ_author_name
'Sinai Aharonovich'
'Mark Botoshansky'
'Robert M. Waymouth'
'Moris S. Eisen'

_publ_section_title
;
 Chemoselectivity Diversity in the Reaction of LiNC6F5SiMe3 with Nitriles
 and the Synthesis, Structure, and Reactivity of Zirconium Mono- and
 Tris[2-(2-pyridyl)tetrafluorobenzimidazolate] Complexes
;
_journal_name_full 'Inorganic Chemistry'
_journal_page_first 9217
_journal_page_last 9229
_journal_paper_doi 10.1021/ic100696r
_journal_volume 49
_journal_year 2010
_chemical_formula_sum 'C43 H20 Cl F12 N9 Zr'
_chemical_formula_weight 1017.35
_chemical_name_common 'complex10 (Sinay)'
_chemical_name_systematic
; 
 ? 
;
_space_group_IT_number 14
_symmetry_cell_setting monoclinic
_symmetry_space_group_name_Hall '-P 2ybc'
_symmetry_space_group_name_H-M 'P 1 21/c 1'
_atom_sites_solution_hydrogens geom
_atom_sites_solution_primary direct
_atom_sites_solution_secondary difmap
_audit_creation_method SHELXL-97
_cell_angle_alpha 90.00
_cell_angle_beta 116.72(3)
_cell_angle_gamma 90.00
_cell_formula_units_Z 4
_cell_length_a 12.048(2)
_cell_length_b 23.408(5)
_cell_length_c 15.806(3)
_cell_measurement_reflns_used 26405
_cell_measurement_temperature 240(1)
_cell_measurement_theta_max 25.63
_cell_measurement_theta_min 1.89
_cell_volume 3981.6(17)
_computing_cell_refinement 'DENZO HKL2000 (Otwinowski & Minor 1997)'
_computing_data_collection 'Collect (Nonius, 2006)'
_computing_data_reduction 'DENZO HKL2000 (Otwinowski & Minor 1997)'
_computing_molecular_graphics 'TEXSAN  (MSC, 1999)'
_computing_structure_refinement 'SHELXL-97 (Sheldrick, 1997)'
_computing_structure_solution 'SHELXS-97 (Sheldrick, 1997)'
_diffrn_ambient_temperature 240(1)
_diffrn_measured_fraction_theta_full 0.981
_diffrn_measured_fraction_theta_max 0.981
_diffrn_measurement_device_type 'Nonius KappaCCD'
_diffrn_measurement_method 'phi- and omega-scans'
_diffrn_radiation_monochromator graphite
_diffrn_radiation_source 'fine-focus sealed tube'
_diffrn_radiation_type MoK\a
_diffrn_radiation_wavelength 0.71073
_diffrn_reflns_av_R_equivalents 0.0690
_diffrn_reflns_av_sigmaI/netI 0.0665
_diffrn_reflns_limit_h_max 14
_diffrn_reflns_limit_h_min 0
_diffrn_reflns_limit_k_max 0
_diffrn_reflns_limit_k_min -28
_diffrn_reflns_limit_l_max 16
_diffrn_reflns_limit_l_min -19
_diffrn_reflns_number 26405
_diffrn_reflns_theta_full 25.63
_diffrn_reflns_theta_max 25.63
_diffrn_reflns_theta_min 1.89
_diffrn_standards_number 0
_exptl_absorpt_coefficient_mu 0.447
_exptl_absorpt_correction_type none
_exptl_crystal_colour yellow
_exptl_crystal_density_diffrn 1.697
_exptl_crystal_density_method 'not measured'
_exptl_crystal_description piramide
_exptl_crystal_F_000 2024
_exptl_crystal_size_max 0.15
_exptl_crystal_size_mid 0.15
_exptl_crystal_size_min 0.05
_refine_diff_density_max 0.675
_refine_diff_density_min -0.568
_refine_diff_density_rms 0.080
_refine_ls_extinction_coef 0.0049(6)
_refine_ls_extinction_expression Fc^*^=kFc[1+0.001xFc^2^\l^3^/sin(2\q)]^-1/4^
_refine_ls_extinction_method SHELXL
_refine_ls_goodness_of_fit_ref 1.032
_refine_ls_hydrogen_treatment constr
_refine_ls_matrix_type full
_refine_ls_number_parameters 567
_refine_ls_number_reflns 7378
_refine_ls_number_restraints 0
_refine_ls_restrained_S_all 1.032
_refine_ls_R_factor_all 0.1100
_refine_ls_R_factor_gt 0.0571
_refine_ls_shift/su_max 0.001
_refine_ls_shift/su_mean 0.000
_refine_ls_structure_factor_coef Fsqd
_refine_ls_weighting_details 'calc w=1/[\s^2^(Fo^2^)+(0.0923P)^2^+0.0000P] where P=(Fo^2^+2Fc^2^)/3'
_refine_ls_weighting_scheme calc
_refine_ls_wR_factor_gt 0.1445
_refine_ls_wR_factor_ref 0.1683
_reflns_number_gt 4422
_reflns_number_total 7378
_reflns_threshold_expression >2sigma(I)
_cod_data_source_file ic100696r_si_002_3.cif
_cod_data_source_block complex10
_cod_depositor_comments
;
The following automatic conversions were performed:

'_symmetry_cell_setting' value 'Monoclinic' changed to 'monoclinic'
according to the built-in table from CIF Core dictionary named
'cif_core.dic' version 2.4.1 from 2010-06-29.

Automatic conversion script
Id: cif_fix_values 1646 2011-03-28 12:23:43Z adriana 
;
_cod_original_cell_volume 3981(1)
_cod_original_sg_symbol_H-M 'P 21/c'
_cod_database_code 4316721

loop_
_symmetry_equiv_pos_as_xyz
'x, y, z'
'-x, y+1/2, -z+1/2'
'-x, -y, -z'
'x, -y-1/2, z-1/2'

loop_
_atom_site_label
_atom_site_type_symbol
_atom_site_fract_x
_atom_site_fract_y
_atom_site_fract_z
_atom_site_U_iso_or_equiv
_atom_site_adp_type
_atom_site_occupancy
_atom_site_symmetry_multiplicity
_atom_site_calc_flag
_atom_site_refinement_flags
_atom_site_disorder_assembly
_atom_site_disorder_group
Zr1 Zr 0.67722(4) 0.175524(19) 0.45155(3) 0.04686(19) Uani 1 1 d . . .
Cl1 Cl 0.64735(13) 0.17753(6) 0.29015(10) 0.0659(4) Uani 1 1 d . . .
F1 F 0.7404(3) 0.30648(13) 0.3597(3) 0.0754(9) Uani 1 1 d . . .
F2 F 0.8892(3) 0.37627(14) 0.3183(3) 0.0930(12) Uani 1 1 d . . .
F3 F 1.1314(3) 0.35633(14) 0.3842(3) 0.0847(11) Uani 1 1 d . . .
F4 F 1.2404(3) 0.26474(14) 0.4984(3) 0.0846(11) Uani 1 1 d . . .
F5 F 0.7548(3) 0.05216(13) 0.3408(2) 0.0722(9) Uani 1 1 d . . .
F6 F 0.6829(3) -0.04132(13) 0.2249(2) 0.0765(9) Uani 1 1 d . . .
F7 F 0.4712(4) -0.09575(14) 0.1858(3) 0.0873(11) Uani 1 1 d . . .
F8 F 0.3219(3) -0.06131(15) 0.2632(3) 0.0906(11) Uani 1 1 d . . .
F9 F 0.7501(4) 0.43665(13) 0.6644(3) 0.0944(12) Uani 1 1 d . . .
F10 F 0.9818(4) 0.40782(14) 0.8015(3) 0.0951(12) Uani 1 1 d . . .
F11 F 1.0738(3) 0.30477(15) 0.8067(2) 0.0813(10) Uani 1 1 d . . .
F12 F 0.9438(3) 0.22235(13) 0.6817(2) 0.0757(10) Uani 1 1 d . . .
N1 N 0.8651(3) 0.20188(16) 0.4795(3) 0.0497(10) Uani 1 1 d . . .
N2 N 1.0751(4) 0.18632(16) 0.5394(3) 0.0552(11) Uani 1 1 d . . .
N3 N 0.8256(4) 0.11149(16) 0.5584(3) 0.0503(10) Uani 1 1 d . . .
N4 N 0.5739(4) 0.09299(15) 0.4115(3) 0.0507(10) Uani 1 1 d . . .
N5 N 0.3995(4) 0.04199(18) 0.3866(3) 0.0575(11) Uani 1 1 d . . .
N6 N 0.5648(4) 0.15817(16) 0.5442(3) 0.0496(10) Uani 1 1 d . . .
N7 N 0.6099(4) 0.34760(18) 0.5236(3) 0.0612(11) Uani 1 1 d . . .
N8 N 0.6908(4) 0.25930(15) 0.5237(3) 0.0489(10) Uani 1 1 d . . .
N9 N 0.4864(4) 0.22473(16) 0.3732(3) 0.0513(10) Uani 1 1 d . . .
C1 C 0.9671(4) 0.16868(19) 0.5322(4) 0.0506(12) Uani 1 1 d . . .
C2 C 0.9152(4) 0.2466(2) 0.4496(4) 0.0516(12) Uani 1 1 d . . .
C3 C 0.8613(5) 0.2947(2) 0.3932(4) 0.0592(13) Uani 1 1 d . . .
C4 C 0.9380(6) 0.3300(2) 0.3733(4) 0.0695(16) Uani 1 1 d . . .
C5 C 1.0630(5) 0.3196(2) 0.4090(4) 0.0660(15) Uani 1 1 d . . .
C6 C 1.1172(5) 0.2737(2) 0.4655(4) 0.0623(15) Uani 1 1 d . . .
C7 C 1.0430(5) 0.2367(2) 0.4861(4) 0.0537(12) Uani 1 1 d . . .
C8 C 0.9450(4) 0.11879(18) 0.5761(4) 0.0498(12) Uani 1 1 d . . .
C9 C 1.0367(5) 0.0831(2) 0.6330(5) 0.0695(17) Uani 1 1 d . . .
H9 H 1.1211 0.0895 0.6446 0.083 Uiso 1 1 d R . .
C10 C 1.0081(6) 0.0371(2) 0.6754(5) 0.082(2) Uani 1 1 d . . .
H10 H 1.0706 0.0110 0.7166 0.098 Uiso 1 1 d R . .
C11 C 0.8873(5) 0.0288(2) 0.6567(5) 0.0711(17) Uani 1 1 d . . .
H11 H 0.8644 -0.0029 0.6843 0.085 Uiso 1 1 d R . .
C12 C 0.7988(5) 0.0657(2) 0.5992(4) 0.0604(14) Uani 1 1 d . . .
H12 H 0.7141 0.0588 0.5863 0.072 Uiso 1 1 d R . .
C13 C 0.4749(4) 0.0847(2) 0.4308(3) 0.0495(12) Uani 1 1 d . . .
C14 C 0.5650(5) 0.0481(2) 0.3526(4) 0.0528(12) Uani 1 1 d . . .
C15 C 0.6442(5) 0.0276(2) 0.3175(4) 0.0566(13) Uani 1 1 d . . .
C16 C 0.6100(5) -0.0198(2) 0.2609(4) 0.0557(13) Uani 1 1 d . . .
C17 C 0.4998(6) -0.0482(2) 0.2416(4) 0.0631(14) Uani 1 1 d . . .
C18 C 0.4240(5) -0.0308(2) 0.2787(4) 0.0634(15) Uani 1 1 d . . .
C19 C 0.4562(5) 0.0168(2) 0.3370(4) 0.0521(12) Uani 1 1 d . . .
C20 C 0.4674(4) 0.12156(19) 0.5028(4) 0.0489(11) Uani 1 1 d . . .
C21 C 0.3709(5) 0.1194(2) 0.5277(4) 0.0630(14) Uani 1 1 d . . .
H21 H 0.3028 0.0940 0.4936 0.076 Uiso 1 1 d R . .
C22 C 0.3756(5) 0.1533(3) 0.5997(4) 0.0683(15) Uani 1 1 d . . .
H22 H 0.3077 0.1532 0.6158 0.082 Uiso 1 1 d R . .
C23 C 0.4783(5) 0.1874(2) 0.6469(4) 0.0618(14) Uani 1 1 d . . .
H23 H 0.4874 0.2090 0.7013 0.074 Uiso 1 1 d R . .
C24 C 0.5685(5) 0.1897(2) 0.6167(4) 0.0577(13) Uani 1 1 d . . .
H24 H 0.6367 0.2155 0.6489 0.069 Uiso 1 1 d R . .
C25 C 0.5935(5) 0.2961(2) 0.4847(4) 0.0515(12) Uani 1 1 d . . .
C26 C 0.7285(5) 0.34396(19) 0.5982(4) 0.0555(13) Uani 1 1 d . . .
C27 C 0.7977(6) 0.3843(2) 0.6663(4) 0.0655(15) Uani 1 1 d . . .
C28 C 0.9114(6) 0.3702(2) 0.7338(4) 0.0675(16) Uani 1 1 d . . .
C29 C 0.9604(5) 0.3165(2) 0.7373(4) 0.0606(14) Uani 1 1 d . . .
C30 C 0.8950(5) 0.2755(2) 0.6719(4) 0.0563(13) Uani 1 1 d . . .
C31 C 0.7791(4) 0.28987(19) 0.5988(3) 0.0483(11) Uani 1 1 d . . .
C32 C 0.4805(5) 0.2777(2) 0.4033(4) 0.0505(12) Uani 1 1 d . . .
C33 C 0.3753(5) 0.3126(2) 0.3601(4) 0.0635(14) Uani 1 1 d . . .
H33 H 0.3717 0.3507 0.3812 0.076 Uiso 1 1 d R . .
C34 C 0.2736(5) 0.2899(3) 0.2835(4) 0.0707(16) Uani 1 1 d . . .
H34 H 0.1988 0.3119 0.2524 0.085 Uiso 1 1 d R . .
C35 C 0.2795(5) 0.2363(3) 0.2514(4) 0.0656(15) Uani 1 1 d . . .
H35 H 0.2091 0.2209 0.1977 0.079 Uiso 1 1 d R . .
C36 C 0.3859(5) 0.2045(2) 0.2971(4) 0.0618(14) Uani 1 1 d . . .
H36 H 0.3889 0.1669 0.2740 0.074 Uiso 1 1 d R . .
C37 C 0.1985(13) 0.0674(6) 0.0999(8) 0.1559(18) Uani 1 1 d . . .
C38 C 0.2958(12) 0.0954(6) 0.0983(7) 0.1559(18) Uani 1 1 d . . .
H38 H 0.3115 0.1335 0.1233 0.187 Uiso 1 1 d R . .
C39 C 0.3732(12) 0.0703(5) 0.0586(7) 0.1559(18) Uani 1 1 d . . .
H39 H 0.4390 0.0918 0.0552 0.187 Uiso 1 1 d R . .
C40 C 0.3495(11) 0.0190(5) 0.0298(7) 0.1559(18) Uani 1 1 d . . .
H40 H 0.3962 -0.0008 0.0032 0.187 Uiso 1 1 d R . .
C41 C 0.2558(12) -0.0151(6) 0.0369(7) 0.1559(18) Uani 1 1 d . . .
H41 H 0.2397 -0.0541 0.0166 0.187 Uiso 1 1 d R . .
C42 C 0.1778(11) 0.0080(5) 0.0700(7) 0.1559(18) Uani 1 1 d . . .
H42 H 0.1125 -0.0138 0.0735 0.187 Uiso 1 1 d R . .
C43 C 0.1108(12) 0.0867(6) 0.1356(9) 0.197(6) Uani 1 1 d . . .
H43A H 0.1561 0.0950 0.2028 0.296 Uiso 1 1 calc R . .
H43B H 0.0504 0.0568 0.1257 0.296 Uiso 1 1 calc R . .
H43C H 0.0684 0.1208 0.1019 0.296 Uiso 1 1 calc R . .

loop_
_atom_site_aniso_label
_atom_site_aniso_U_11
_atom_site_aniso_U_22
_atom_site_aniso_U_33
_atom_site_aniso_U_23
_atom_site_aniso_U_13
_atom_site_aniso_U_12
Zr1 0.0397(3) 0.0469(3) 0.0532(3) -0.0023(2) 0.0201(2) -0.0008(2)
Cl1 0.0616(8) 0.0774(9) 0.0605(8) -0.0022(7) 0.0289(7) 0.0020(7)
F1 0.0536(19) 0.076(2) 0.094(3) 0.0307(18) 0.0310(18) 0.0165(15)
F2 0.085(3) 0.079(2) 0.128(3) 0.049(2) 0.058(2) 0.0188(18)
F3 0.074(2) 0.076(2) 0.116(3) 0.030(2) 0.053(2) -0.0028(17)
F4 0.0466(19) 0.087(2) 0.120(3) 0.028(2) 0.038(2) -0.0002(16)
F5 0.0535(19) 0.080(2) 0.089(2) -0.0148(18) 0.0370(17) -0.0056(15)
F6 0.079(2) 0.074(2) 0.084(2) -0.0151(17) 0.0434(19) 0.0054(17)
F7 0.110(3) 0.066(2) 0.098(3) -0.0287(18) 0.057(2) -0.0198(18)
F8 0.089(3) 0.090(2) 0.106(3) -0.035(2) 0.056(2) -0.042(2)
F9 0.126(3) 0.0493(18) 0.097(3) -0.0129(18) 0.041(2) 0.0125(18)
F10 0.104(3) 0.066(2) 0.093(3) -0.0278(19) 0.024(2) -0.0220(19)
F11 0.065(2) 0.092(2) 0.068(2) -0.0149(18) 0.0122(18) -0.0049(17)
F12 0.073(2) 0.0629(19) 0.071(2) -0.0087(16) 0.0140(18) 0.0131(15)
N1 0.043(2) 0.046(2) 0.060(3) 0.0065(19) 0.023(2) 0.0008(17)
N2 0.042(2) 0.050(2) 0.074(3) 0.009(2) 0.027(2) 0.0025(17)
N3 0.044(2) 0.043(2) 0.063(3) 0.0068(19) 0.024(2) 0.0030(17)
N4 0.048(2) 0.043(2) 0.062(3) -0.0061(19) 0.026(2) -0.0027(17)
N5 0.052(3) 0.062(3) 0.063(3) -0.009(2) 0.029(2) -0.015(2)
N6 0.047(2) 0.052(2) 0.053(3) -0.0039(19) 0.026(2) -0.0011(17)
N7 0.065(3) 0.059(3) 0.065(3) 0.003(2) 0.034(3) 0.004(2)
N8 0.047(2) 0.045(2) 0.055(3) 0.0026(18) 0.024(2) 0.0031(17)
N9 0.040(2) 0.052(2) 0.057(3) 0.0058(19) 0.018(2) 0.0012(17)
C1 0.041(3) 0.052(3) 0.059(3) 0.002(2) 0.023(2) 0.006(2)
C2 0.043(3) 0.055(3) 0.057(3) 0.001(2) 0.023(2) 0.004(2)
C3 0.048(3) 0.062(3) 0.067(4) 0.009(3) 0.025(3) 0.007(2)
C4 0.068(4) 0.064(3) 0.081(4) 0.029(3) 0.038(3) 0.011(3)
C5 0.063(4) 0.059(3) 0.083(4) 0.009(3) 0.039(3) -0.007(3)
C6 0.046(3) 0.059(3) 0.084(4) 0.010(3) 0.031(3) 0.001(2)
C7 0.046(3) 0.054(3) 0.063(3) 0.004(2) 0.026(3) -0.006(2)
C8 0.035(3) 0.041(2) 0.065(3) 0.006(2) 0.015(2) 0.0029(19)
C9 0.042(3) 0.057(3) 0.104(5) 0.012(3) 0.028(3) 0.000(2)
C10 0.063(4) 0.061(3) 0.118(6) 0.029(3) 0.039(4) 0.007(3)
C11 0.060(4) 0.053(3) 0.101(5) 0.021(3) 0.036(3) 0.007(3)
C12 0.055(3) 0.051(3) 0.079(4) 0.007(3) 0.033(3) 0.001(2)
C13 0.039(3) 0.059(3) 0.048(3) -0.001(2) 0.017(2) -0.003(2)
C14 0.046(3) 0.055(3) 0.055(3) -0.005(2) 0.020(2) -0.002(2)
C15 0.050(3) 0.054(3) 0.070(4) -0.001(3) 0.030(3) 0.001(2)
C16 0.057(3) 0.048(3) 0.062(3) -0.005(2) 0.027(3) 0.006(2)
C17 0.072(4) 0.051(3) 0.063(4) -0.014(3) 0.027(3) -0.006(3)
C18 0.063(4) 0.058(3) 0.068(4) -0.009(3) 0.028(3) -0.022(3)
C19 0.044(3) 0.058(3) 0.047(3) -0.009(2) 0.014(2) -0.009(2)
C20 0.046(3) 0.050(3) 0.051(3) -0.002(2) 0.022(2) -0.003(2)
C21 0.052(3) 0.068(3) 0.073(4) 0.001(3) 0.031(3) -0.005(3)
C22 0.063(4) 0.074(4) 0.080(4) -0.004(3) 0.044(3) 0.003(3)
C23 0.067(4) 0.057(3) 0.069(4) -0.005(3) 0.037(3) 0.001(3)
C24 0.061(3) 0.055(3) 0.063(4) -0.006(2) 0.032(3) -0.001(2)
C25 0.051(3) 0.045(3) 0.063(3) 0.002(2) 0.029(3) 0.005(2)
C26 0.065(4) 0.038(2) 0.069(4) -0.002(2) 0.034(3) -0.003(2)
C27 0.086(4) 0.044(3) 0.068(4) -0.006(3) 0.037(3) 0.001(3)
C28 0.075(4) 0.055(3) 0.067(4) -0.014(3) 0.027(3) -0.014(3)
C29 0.053(3) 0.063(3) 0.063(4) -0.003(3) 0.024(3) -0.002(2)
C30 0.058(3) 0.045(3) 0.063(3) -0.006(2) 0.025(3) 0.000(2)
C31 0.045(3) 0.046(3) 0.050(3) -0.001(2) 0.018(2) -0.003(2)
C32 0.050(3) 0.051(3) 0.057(3) 0.008(2) 0.030(3) 0.004(2)
C33 0.056(3) 0.068(3) 0.070(4) 0.014(3) 0.032(3) 0.012(3)
C34 0.046(3) 0.094(4) 0.068(4) 0.016(3) 0.023(3) 0.011(3)
C35 0.046(3) 0.076(4) 0.062(4) 0.006(3) 0.013(3) -0.002(3)
C36 0.047(3) 0.071(3) 0.059(3) 0.001(3) 0.017(3) 0.000(3)
C37 0.158(5) 0.182(5) 0.108(3) 0.003(3) 0.042(3) 0.014(4)
C38 0.158(5) 0.182(5) 0.108(3) 0.003(3) 0.042(3) 0.014(4)
C39 0.158(5) 0.182(5) 0.108(3) 0.003(3) 0.042(3) 0.014(4)
C40 0.158(5) 0.182(5) 0.108(3) 0.003(3) 0.042(3) 0.014(4)
C41 0.158(5) 0.182(5) 0.108(3) 0.003(3) 0.042(3) 0.014(4)
C42 0.158(5) 0.182(5) 0.108(3) 0.003(3) 0.042(3) 0.014(4)
C43 0.187(13) 0.289(15) 0.149(10) 0.046(10) 0.106(10) 0.066(11)

loop_
_atom_type_symbol
_atom_type_description
_atom_type_scat_dispersion_real
_atom_type_scat_dispersion_imag
_atom_type_scat_source
Zr Zr -2.9673 0.5597 'International Tables Vol C Tables 4.2.6.8 and 6.1.1.4'
Cl Cl 0.1484 0.1585 'International Tables Vol C Tables 4.2.6.8 and 6.1.1.4'
N N 0.0061 0.0033 'International Tables Vol C Tables 4.2.6.8 and 6.1.1.4'
C C 0.0033 0.0016 'International Tables Vol C Tables 4.2.6.8 and 6.1.1.4'
H H 0.0000 0.0000 'International Tables Vol C Tables 4.2.6.8 and 6.1.1.4'
F F 0.0171 0.0103 'International Tables Vol C Tables 4.2.6.8 and 6.1.1.4'

loop_
_geom_angle_atom_site_label_1
_geom_angle_atom_site_label_2
_geom_angle_atom_site_label_3
_geom_angle
_geom_angle_site_symmetry_1
_geom_angle_site_symmetry_3
_geom_angle_publ_flag
N1 Zr1 N4 134.04(14) . . ?
N1 Zr1 N8 79.53(14) . . ?
N4 Zr1 N8 143.87(15) . . ?
N1 Zr1 N3 69.72(14) . . ?
N4 Zr1 N3 78.45(14) . . ?
N8 Zr1 N3 109.46(14) . . ?
N1 Zr1 N9 129.91(14) . . ?
N4 Zr1 N9 89.22(14) . . ?
N8 Zr1 N9 70.79(14) . . ?
N3 Zr1 N9 158.31(14) . . ?
N1 Zr1 Cl1 81.76(12) . . ?
N4 Zr1 Cl1 85.28(12) . . ?
N8 Zr1 Cl1 117.65(11) . . ?
N3 Zr1 Cl1 118.28(11) . . ?
N9 Zr1 Cl1 77.79(11) . . ?
N1 Zr1 N6 136.85(15) . . ?
N4 Zr1 N6 68.65(14) . . ?
N8 Zr1 N6 76.86(14) . . ?
N3 Zr1 N6 84.89(14) . . ?
N9 Zr1 N6 73.96(14) . . ?
Cl1 Zr1 N6 141.34(10) . . ?
C1 N1 C2 103.0(4) . . ?
C1 N1 Zr1 121.6(3) . . ?
C2 N1 Zr1 135.2(3) . . ?
C1 N2 C7 102.5(4) . . ?
C8 N3 C12 117.4(4) . . ?
C8 N3 Zr1 117.5(3) . . ?
C12 N3 Zr1 124.9(3) . . ?
C13 N4 C14 103.4(4) . . ?
C13 N4 Zr1 119.3(3) . . ?
C14 N4 Zr1 135.8(3) . . ?
C13 N5 C19 103.1(4) . . ?
C24 N6 C20 116.4(4) . . ?
C24 N6 Zr1 127.3(3) . . ?
C20 N6 Zr1 114.2(3) . . ?
C25 N7 C26 102.7(4) . . ?
C25 N8 C31 103.6(4) . . ?
C25 N8 Zr1 118.3(3) . . ?
C31 N8 Zr1 137.9(3) . . ?
C32 N9 C36 118.0(4) . . ?
C32 N9 Zr1 117.3(3) . . ?
C36 N9 Zr1 124.5(3) . . ?
N2 C1 N1 116.9(4) . . ?
N2 C1 C8 126.8(4) . . ?
N1 C1 C8 116.2(4) . . ?
N1 C2 C7 107.4(4) . . ?
N1 C2 C3 132.3(4) . . ?
C7 C2 C3 120.3(5) . . ?
F1 C3 C4 120.6(5) . . ?
F1 C3 C2 121.9(5) . . ?
C4 C3 C2 117.5(5) . . ?
F2 C4 C5 119.2(5) . . ?
F2 C4 C3 119.1(5) . . ?
C5 C4 C3 121.7(5) . . ?
C6 C5 F3 120.8(5) . . ?
C6 C5 C4 121.5(5) . . ?
F3 C5 C4 117.6(5) . . ?
F4 C6 C5 119.7(5) . . ?
F4 C6 C7 121.8(5) . . ?
C5 C6 C7 118.6(5) . . ?
C6 C7 N2 129.5(5) . . ?
C6 C7 C2 120.4(5) . . ?
N2 C7 C2 110.1(4) . . ?
N3 C8 C9 122.4(5) . . ?
N3 C8 C1 114.4(4) . . ?
C9 C8 C1 123.1(5) . . ?
C8 C9 C10 119.5(5) . . ?
C8 C9 H9 120.5 . . ?
C10 C9 H9 120.0 . . ?
C11 C10 C9 118.5(5) . . ?
C11 C10 H10 119.5 . . ?
C9 C10 H10 122.0 . . ?
C12 C11 C10 119.8(5) . . ?
C12 C11 H11 119.8 . . ?
C10 C11 H11 120.5 . . ?
C11 C12 N3 122.4(5) . . ?
C11 C12 H12 118.4 . . ?
N3 C12 H12 119.2 . . ?
N5 C13 N4 116.7(4) . . ?
N5 C13 C20 126.2(5) . . ?
N4 C13 C20 117.0(4) . . ?
N4 C14 C15 132.6(5) . . ?
N4 C14 C19 107.3(4) . . ?
C15 C14 C19 119.7(5) . . ?
F5 C15 C16 119.8(5) . . ?
F5 C15 C14 121.2(5) . . ?
C16 C15 C14 119.0(5) . . ?
F6 C16 C15 121.4(5) . . ?
F6 C16 C17 118.0(5) . . ?
C15 C16 C17 120.6(5) . . ?
C18 C17 F7 120.2(5) . . ?
C18 C17 C16 121.7(5) . . ?
F7 C17 C16 118.1(5) . . ?
F8 C18 C17 120.0(5) . . ?
F8 C18 C19 120.5(5) . . ?
C17 C18 C19 119.3(5) . . ?
N5 C19 C18 131.2(5) . . ?
N5 C19 C14 109.4(4) . . ?
C18 C19 C14 119.4(5) . . ?
N6 C20 C21 122.7(5) . . ?
N6 C20 C13 113.8(4) . . ?
C21 C20 C13 123.5(4) . . ?
C22 C21 C20 119.3(5) . . ?
C22 C21 H21 122.1 . . ?
C20 C21 H21 118.6 . . ?
C21 C22 C23 118.6(5) . . ?
C21 C22 H22 119.9 . . ?
C23 C22 H22 121.5 . . ?
C24 C23 C22 119.6(5) . . ?
C24 C23 H23 120.2 . . ?
C22 C23 H23 120.2 . . ?
N6 C24 C23 123.2(5) . . ?
N6 C24 H24 119.3 . . ?
C23 C24 H24 117.6 . . ?
N7 C25 N8 116.6(5) . . ?
N7 C25 C32 124.3(4) . . ?
N8 C25 C32 119.1(4) . . ?
N7 C26 C27 130.2(5) . . ?
N7 C26 C31 109.9(4) . . ?
C27 C26 C31 119.9(5) . . ?
C28 C27 F9 120.8(5) . . ?
C28 C27 C26 119.3(5) . . ?
F9 C27 C26 119.9(5) . . ?
C27 C28 F10 121.4(5) . . ?
C27 C28 C29 121.3(5) . . ?
F10 C28 C29 117.2(5) . . ?
F11 C29 C30 120.2(5) . . ?
F11 C29 C28 118.6(5) . . ?
C30 C29 C28 121.2(5) . . ?
F12 C30 C29 118.9(5) . . ?
F12 C30 C31 122.5(4) . . ?
C29 C30 C31 118.5(5) . . ?
N8 C31 C30 133.0(4) . . ?
N8 C31 C26 107.2(4) . . ?
C30 C31 C26 119.6(4) . . ?
N9 C32 C33 123.1(5) . . ?
N9 C32 C25 114.1(4) . . ?
C33 C32 C25 122.7(5) . . ?
C34 C33 C32 117.0(5) . . ?
C34 C33 H33 120.0 . . ?
C32 C33 H33 123.0 . . ?
C35 C34 C33 120.3(5) . . ?
C35 C34 H34 119.7 . . ?
C33 C34 H34 120.0 . . ?
C34 C35 C36 119.6(5) . . ?
C34 C35 H35 120.0 . . ?
C36 C35 H35 120.4 . . ?
N9 C36 C35 121.9(5) . . ?
N9 C36 H36 119.2 . . ?
C35 C36 H36 118.9 . . ?
C38 C37 C42 118.7(14) . . ?
C38 C37 C43 129.4(14) . . ?
C42 C37 C43 111.7(14) . . ?
C37 C38 C39 122.6(14) . . ?
C37 C38 H38 117.0 . . ?
C39 C38 H38 120.4 . . ?
C40 C39 C38 116.7(15) . . ?
C40 C39 H39 122.3 . . ?
C38 C39 H39 121.1 . . ?
C39 C40 C41 124.0(15) . . ?
C39 C40 H40 122.0 . . ?
C41 C40 H40 114.0 . . ?
C42 C41 C40 120.7(13) . . ?
C42 C41 H41 115.6 . . ?
C40 C41 H41 123.6 . . ?
C41 C42 C37 116.9(14) . . ?
C41 C42 H42 122.1 . . ?
C37 C42 H42 121.0 . . ?
C37 C43 H43A 109.5 . . ?
C37 C43 H43B 109.5 . . ?
H43A C43 H43B 109.5 . . ?
C37 C43 H43C 109.5 . . ?
H43A C43 H43C 109.5 . . ?
H43B C43 H43C 109.5 . . ?

loop_
_geom_bond_atom_site_label_1
_geom_bond_atom_site_label_2
_geom_bond_distance
_geom_bond_site_symmetry_2
_geom_bond_publ_flag
Zr1 N1 2.191(4) . ?
Zr1 N4 2.230(4) . ?
Zr1 N8 2.237(4) . ?
Zr1 N3 2.363(4) . ?
Zr1 N9 2.363(4) . ?
Zr1 Cl1 2.4113(16) . ?
Zr1 N6 2.434(4) . ?
F1 C3 1.336(6) . ?
F2 C4 1.347(6) . ?
F3 C5 1.363(6) . ?
F4 C6 1.350(6) . ?
F5 C15 1.343(6) . ?
F6 C16 1.342(6) . ?
F7 C17 1.365(6) . ?
F8 C18 1.347(6) . ?
F9 C27 1.347(6) . ?
F10 C28 1.350(6) . ?
F11 C29 1.341(6) . ?
F12 C30 1.355(5) . ?
N1 C1 1.374(6) . ?
N1 C2 1.392(6) . ?
N2 C1 1.321(6) . ?
N2 C7 1.399(6) . ?
N3 C8 1.347(6) . ?
N3 C12 1.362(6) . ?
N4 C13 1.372(6) . ?
N4 C14 1.374(6) . ?
N5 C13 1.320(6) . ?
N5 C19 1.382(6) . ?
N6 C24 1.347(6) . ?
N6 C20 1.360(6) . ?
N7 C25 1.326(6) . ?
N7 C26 1.387(7) . ?
N8 C25 1.359(6) . ?
N8 C31 1.385(6) . ?
N9 C32 1.342(6) . ?
N9 C36 1.352(6) . ?
C1 C8 1.443(6) . ?
C2 C7 1.399(6) . ?
C2 C3 1.402(7) . ?
C3 C4 1.377(8) . ?
C4 C5 1.373(8) . ?
C5 C6 1.363(7) . ?
C6 C7 1.385(7) . ?
C8 C9 1.355(7) . ?
C9 C10 1.392(8) . ?
C9 H9 0.9600 . ?
C10 C11 1.362(8) . ?
C10 H10 0.9601 . ?
C11 C12 1.356(7) . ?
C11 H11 0.9601 . ?
C12 H12 0.9600 . ?
C13 C20 1.464(7) . ?
C14 C15 1.387(7) . ?
C14 C19 1.424(7) . ?
C15 C16 1.366(7) . ?
C16 C17 1.390(7) . ?
C17 C18 1.351(8) . ?
C18 C19 1.384(7) . ?
C20 C21 1.384(7) . ?
C21 C22 1.368(8) . ?
C21 H21 0.9599 . ?
C22 C23 1.377(8) . ?
C22 H22 0.9600 . ?
C23 C24 1.371(7) . ?
C23 H23 0.9601 . ?
C24 H24 0.9602 . ?
C25 C32 1.456(7) . ?
C26 C27 1.393(7) . ?
C26 C31 1.404(7) . ?
C27 C28 1.345(8) . ?
C28 C29 1.380(7) . ?
C29 C30 1.370(7) . ?
C30 C31 1.395(7) . ?
C32 C33 1.399(7) . ?
C33 C34 1.384(8) . ?
C33 H33 0.9600 . ?
C34 C35 1.367(8) . ?
C34 H34 0.9601 . ?
C35 C36 1.373(7) . ?
C35 H35 0.9601 . ?
C36 H36 0.9600 . ?
C37 C38 1.353(15) . ?
C37 C42 1.453(15) . ?
C37 C43 1.475(15) . ?
C38 C39 1.461(15) . ?
C38 H38 0.9600 . ?
C39 C40 1.270(14) . ?
C39 H39 0.9600 . ?
C40 C41 1.427(15) . ?
C40 H40 0.9600 . ?
C41 C42 1.374(15) . ?
C41 H41 0.9602 . ?
C42 H42 0.9601 . ?
C43 H43A 0.9700 . ?
C43 H43B 0.9700 . ?
C43 H43C 0.9700 . ?

loop_
_geom_torsion_atom_site_label_1
_geom_torsion_atom_site_label_2
_geom_torsion_atom_site_label_3
_geom_torsion_atom_site_label_4
_geom_torsion
_geom_torsion_site_symmetry_1
_geom_torsion_site_symmetry_2
_geom_torsion_site_symmetry_3
_geom_torsion_site_symmetry_4
_geom_torsion_publ_flag
N4 Zr1 N1 C1 -42.8(5) . . . . ?
N8 Zr1 N1 C1 121.8(4) . . . . ?
N3 Zr1 N1 C1 6.3(4) . . . . ?
N9 Zr1 N1 C1 175.6(3) . . . . ?
Cl1 Zr1 N1 C1 -118.0(4) . . . . ?
N6 Zr1 N1 C1 64.1(4) . . . . ?
N4 Zr1 N1 C2 131.1(4) . . . . ?
N8 Zr1 N1 C2 -64.3(5) . . . . ?
N3 Zr1 N1 C2 -179.7(5) . . . . ?
N9 Zr1 N1 C2 -10.5(5) . . . . ?
Cl1 Zr1 N1 C2 55.9(5) . . . . ?
N6 Zr1 N1 C2 -122.0(4) . . . . ?
N1 Zr1 N3 C8 -6.0(3) . . . . ?
N4 Zr1 N3 C8 140.3(4) . . . . ?
N8 Zr1 N3 C8 -76.3(4) . . . . ?
N9 Zr1 N3 C8 -163.1(4) . . . . ?
Cl1 Zr1 N3 C8 62.2(4) . . . . ?
N6 Zr1 N3 C8 -150.5(4) . . . . ?
N1 Zr1 N3 C12 178.2(4) . . . . ?
N4 Zr1 N3 C12 -35.5(4) . . . . ?
N8 Zr1 N3 C12 107.8(4) . . . . ?
N9 Zr1 N3 C12 21.0(7) . . . . ?
Cl1 Zr1 N3 C12 -113.7(4) . . . . ?
N6 Zr1 N3 C12 33.7(4) . . . . ?
N1 Zr1 N4 C13 157.2(3) . . . . ?
N8 Zr1 N4 C13 3.5(5) . . . . ?
N3 Zr1 N4 C13 110.8(4) . . . . ?
N9 Zr1 N4 C13 -51.2(4) . . . . ?
Cl1 Zr1 N4 C13 -129.1(4) . . . . ?
N6 Zr1 N4 C13 21.8(3) . . . . ?
N1 Zr1 N4 C14 -39.1(6) . . . . ?
N8 Zr1 N4 C14 167.2(4) . . . . ?
N3 Zr1 N4 C14 -85.5(5) . . . . ?
N9 Zr1 N4 C14 112.4(5) . . . . ?
Cl1 Zr1 N4 C14 34.6(5) . . . . ?
N6 Zr1 N4 C14 -174.5(5) . . . . ?
N1 Zr1 N6 C24 42.1(5) . . . . ?
N4 Zr1 N6 C24 174.5(4) . . . . ?
N8 Zr1 N6 C24 -16.4(4) . . . . ?
N3 Zr1 N6 C24 95.0(4) . . . . ?
N9 Zr1 N6 C24 -89.9(4) . . . . ?
Cl1 Zr1 N6 C24 -134.5(4) . . . . ?
N1 Zr1 N6 C20 -155.1(3) . . . . ?
N4 Zr1 N6 C20 -22.7(3) . . . . ?
N8 Zr1 N6 C20 146.4(3) . . . . ?
N3 Zr1 N6 C20 -102.2(3) . . . . ?
N9 Zr1 N6 C20 72.9(3) . . . . ?
Cl1 Zr1 N6 C20 28.3(4) . . . . ?
N1 Zr1 N8 C25 134.0(4) . . . . ?
N4 Zr1 N8 C25 -64.9(4) . . . . ?
N3 Zr1 N8 C25 -162.0(3) . . . . ?
N9 Zr1 N8 C25 -5.0(3) . . . . ?
Cl1 Zr1 N8 C25 59.2(4) . . . . ?
N6 Zr1 N8 C25 -82.4(4) . . . . ?
N1 Zr1 N8 C31 -39.5(5) . . . . ?
N4 Zr1 N8 C31 121.6(5) . . . . ?
N3 Zr1 N8 C31 24.5(5) . . . . ?
N9 Zr1 N8 C31 -178.5(5) . . . . ?
Cl1 Zr1 N8 C31 -114.3(5) . . . . ?
N6 Zr1 N8 C31 104.1(5) . . . . ?
N1 Zr1 N9 C32 -52.9(4) . . . . ?
N4 Zr1 N9 C32 153.6(4) . . . . ?
N8 Zr1 N9 C32 4.3(3) . . . . ?
N3 Zr1 N9 C32 98.8(5) . . . . ?
Cl1 Zr1 N9 C32 -121.0(3) . . . . ?
N6 Zr1 N9 C32 85.6(4) . . . . ?
N1 Zr1 N9 C36 123.1(4) . . . . ?
N4 Zr1 N9 C36 -30.4(4) . . . . ?
N8 Zr1 N9 C36 -179.7(4) . . . . ?
N3 Zr1 N9 C36 -85.2(6) . . . . ?
Cl1 Zr1 N9 C36 54.9(4) . . . . ?
N6 Zr1 N9 C36 -98.4(4) . . . . ?
C7 N2 C1 N1 0.1(6) . . . . ?
C7 N2 C1 C8 -178.2(5) . . . . ?
C2 N1 C1 N2 -0.3(6) . . . . ?
Zr1 N1 C1 N2 175.3(4) . . . . ?
C2 N1 C1 C8 178.2(4) . . . . ?
Zr1 N1 C1 C8 -6.2(6) . . . . ?
C1 N1 C2 C7 0.4(5) . . . . ?
Zr1 N1 C2 C7 -174.3(4) . . . . ?
C1 N1 C2 C3 179.6(6) . . . . ?
Zr1 N1 C2 C3 4.9(9) . . . . ?
N1 C2 C3 F1 3.0(9) . . . . ?
C7 C2 C3 F1 -177.8(5) . . . . ?
N1 C2 C3 C4 -177.2(6) . . . . ?
C7 C2 C3 C4 2.0(8) . . . . ?
F1 C3 C4 F2 -1.1(9) . . . . ?
C2 C3 C4 F2 179.1(5) . . . . ?
F1 C3 C4 C5 178.3(6) . . . . ?
C2 C3 C4 C5 -1.5(9) . . . . ?
F2 C4 C5 C6 179.6(6) . . . . ?
C3 C4 C5 C6 0.2(10) . . . . ?
F2 C4 C5 F3 -1.8(9) . . . . ?
C3 C4 C5 F3 178.9(6) . . . . ?
F3 C5 C6 F4 0.9(9) . . . . ?
C4 C5 C6 F4 179.5(6) . . . . ?
F3 C5 C6 C7 -178.0(5) . . . . ?
C4 C5 C6 C7 0.6(10) . . . . ?
F4 C6 C7 N2 -0.8(10) . . . . ?
C5 C6 C7 N2 178.0(5) . . . . ?
F4 C6 C7 C2 -178.9(5) . . . . ?
C5 C6 C7 C2 -0.1(9) . . . . ?
C1 N2 C7 C6 -178.1(6) . . . . ?
C1 N2 C7 C2 0.2(6) . . . . ?
N1 C2 C7 C6 178.1(5) . . . . ?
C3 C2 C7 C6 -1.2(8) . . . . ?
N1 C2 C7 N2 -0.4(6) . . . . ?
C3 C2 C7 N2 -179.7(5) . . . . ?
C12 N3 C8 C9 -0.9(8) . . . . ?
Zr1 N3 C8 C9 -177.1(4) . . . . ?
C12 N3 C8 C1 -178.8(4) . . . . ?
Zr1 N3 C8 C1 5.0(6) . . . . ?
N2 C1 C8 N3 178.7(5) . . . . ?
N1 C1 C8 N3 0.4(7) . . . . ?
N2 C1 C8 C9 0.7(9) . . . . ?
N1 C1 C8 C9 -177.6(5) . . . . ?
N3 C8 C9 C10 -0.2(9) . . . . ?
C1 C8 C9 C10 177.5(6) . . . . ?
C8 C9 C10 C11 1.3(10) . . . . ?
C9 C10 C11 C12 -1.3(10) . . . . ?
C10 C11 C12 N3 0.2(10) . . . . ?
C8 N3 C12 C11 0.9(8) . . . . ?
Zr1 N3 C12 C11 176.8(4) . . . . ?
C19 N5 C13 N4 3.8(6) . . . . ?
C19 N5 C13 C20 -172.0(5) . . . . ?
C14 N4 C13 N5 -4.1(6) . . . . ?
Zr1 N4 C13 N5 164.3(3) . . . . ?
C14 N4 C13 C20 172.0(4) . . . . ?
Zr1 N4 C13 C20 -19.6(6) . . . . ?
C13 N4 C14 C15 -170.5(6) . . . . ?
Zr1 N4 C14 C15 24.1(9) . . . . ?
C13 N4 C14 C19 2.5(5) . . . . ?
Zr1 N4 C14 C19 -162.9(4) . . . . ?
N4 C14 C15 F5 0.7(9) . . . . ?
C19 C14 C15 F5 -171.7(5) . . . . ?
N4 C14 C15 C16 178.4(5) . . . . ?
C19 C14 C15 C16 6.0(8) . . . . ?
F5 C15 C16 F6 -2.5(8) . . . . ?
C14 C15 C16 F6 179.7(5) . . . . ?
F5 C15 C16 C17 175.4(5) . . . . ?
C14 C15 C16 C17 -2.4(8) . . . . ?
F6 C16 C17 C18 177.0(5) . . . . ?
C15 C16 C17 C18 -0.9(9) . . . . ?
F6 C16 C17 F7 -1.1(8) . . . . ?
C15 C16 C17 F7 -179.0(5) . . . . ?
F7 C17 C18 F8 2.2(9) . . . . ?
C16 C17 C18 F8 -175.9(5) . . . . ?
F7 C17 C18 C19 178.5(5) . . . . ?
C16 C17 C18 C19 0.4(9) . . . . ?
C13 N5 C19 C18 178.4(6) . . . . ?
C13 N5 C19 C14 -1.8(6) . . . . ?
F8 C18 C19 N5 -0.6(10) . . . . ?
C17 C18 C19 N5 -176.9(6) . . . . ?
F8 C18 C19 C14 179.6(5) . . . . ?
C17 C18 C19 C14 3.3(8) . . . . ?
N4 C14 C19 N5 -0.5(6) . . . . ?
C15 C14 C19 N5 173.6(5) . . . . ?
N4 C14 C19 C18 179.3(5) . . . . ?
C15 C14 C19 C18 -6.6(8) . . . . ?
C24 N6 C20 C21 5.1(7) . . . . ?
Zr1 N6 C20 C21 -159.7(4) . . . . ?
C24 N6 C20 C13 -174.5(4) . . . . ?
Zr1 N6 C20 C13 20.8(5) . . . . ?
N5 C13 C20 N6 173.2(5) . . . . ?
N4 C13 C20 N6 -2.6(6) . . . . ?
N5 C13 C20 C21 -6.4(8) . . . . ?
N4 C13 C20 C21 177.9(5) . . . . ?
N6 C20 C21 C22 -3.2(8) . . . . ?
C13 C20 C21 C22 176.2(5) . . . . ?
C20 C21 C22 C23 -1.7(9) . . . . ?
C21 C22 C23 C24 4.6(9) . . . . ?
C20 N6 C24 C23 -2.1(8) . . . . ?
Zr1 N6 C24 C23 160.4(4) . . . . ?
C22 C23 C24 N6 -2.7(9) . . . . ?
C26 N7 C25 N8 -2.4(6) . . . . ?
C26 N7 C25 C32 178.9(5) . . . . ?
C31 N8 C25 N7 2.4(6) . . . . ?
Zr1 N8 C25 N7 -173.2(3) . . . . ?
C31 N8 C25 C32 -178.9(4) . . . . ?
Zr1 N8 C25 C32 5.6(6) . . . . ?
C25 N7 C26 C27 -179.1(6) . . . . ?
C25 N7 C26 C31 1.4(6) . . . . ?
N7 C26 C27 C28 178.6(6) . . . . ?
C31 C26 C27 C28 -2.1(9) . . . . ?
N7 C26 C27 F9 -0.8(10) . . . . ?
C31 C26 C27 F9 178.6(5) . . . . ?
F9 C27 C28 F10 -0.3(10) . . . . ?
C26 C27 C28 F10 -179.7(5) . . . . ?
F9 C27 C28 C29 179.0(5) . . . . ?
C26 C27 C28 C29 -0.3(10) . . . . ?
C27 C28 C29 F11 -179.6(6) . . . . ?
F10 C28 C29 F11 -0.2(8) . . . . ?
C27 C28 C29 C30 0.1(10) . . . . ?
F10 C28 C29 C30 179.5(5) . . . . ?
F11 C29 C30 F12 3.7(8) . . . . ?
C28 C29 C30 F12 -176.0(5) . . . . ?
F11 C29 C30 C31 -177.8(5) . . . . ?
C28 C29 C30 C31 2.5(9) . . . . ?
C25 N8 C31 C30 173.7(6) . . . . ?
Zr1 N8 C31 C30 -12.2(9) . . . . ?
C25 N8 C31 C26 -1.2(5) . . . . ?
Zr1 N8 C31 C26 172.9(4) . . . . ?
F12 C30 C31 N8 -0.8(10) . . . . ?
C29 C30 C31 N8 -179.2(5) . . . . ?
F12 C30 C31 C26 173.6(5) . . . . ?
C29 C30 C31 C26 -4.8(8) . . . . ?
N7 C26 C31 N8 -0.1(6) . . . . ?
C27 C26 C31 N8 -179.6(5) . . . . ?
N7 C26 C31 C30 -175.8(5) . . . . ?
C27 C26 C31 C30 4.7(8) . . . . ?
C36 N9 C32 C33 0.5(7) . . . . ?
Zr1 N9 C32 C33 176.8(4) . . . . ?
C36 N9 C32 C25 -179.2(5) . . . . ?
Zr1 N9 C32 C25 -3.0(5) . . . . ?
N7 C25 C32 N9 177.1(5) . . . . ?
N8 C25 C32 N9 -1.5(7) . . . . ?
N7 C25 C32 C33 -2.6(8) . . . . ?
N8 C25 C32 C33 178.7(5) . . . . ?
N9 C32 C33 C34 0.7(8) . . . . ?
C25 C32 C33 C34 -179.6(5) . . . . ?
C32 C33 C34 C35 -1.7(8) . . . . ?
C33 C34 C35 C36 1.6(9) . . . . ?
C32 N9 C36 C35 -0.7(8) . . . . ?
Zr1 N9 C36 C35 -176.6(4) . . . . ?
C34 C35 C36 N9 -0.4(9) . . . . ?
C42 C37 C38 C39 6.6(17) . . . . ?
C43 C37 C38 C39 -179.0(10) . . . . ?
C37 C38 C39 C40 -3.9(17) . . . . ?
C38 C39 C40 C41 -2.0(17) . . . . ?
C39 C40 C41 C42 4.9(18) . . . . ?
C40 C41 C42 C37 -2.0(16) . . . . ?
C38 C37 C42 C41 -3.5(16) . . . . ?
C43 C37 C42 C41 -178.8(10) . . . . ?
